data_2013992
loop_
_publ_author_name
'Gallagher, John F.'
'Goswami, Shyamaprosad'
'Chatterjee, Baidyanath'
'Jana, Subrata'
'Dutta, Kalyani'

_publ_section_title
;
 N---H&#x00B7;&#x00B7;&#x00B7;N hydrogen bonding in
 4,6-diphenyl-2-pyrimidinylamine isolated from the plant <i>Justicia
 secunda</i> (Acanthaceae)
;
_journal_issue 4
_journal_name_full 'Acta Crystallographica Section C'
_journal_page_first o229
_journal_page_last o231
_journal_paper_doi 10.1107/S0108270104002902
_journal_volume 60
_journal_year 2004
_chemical_formula_iupac 'C16 H13 N3'
_chemical_formula_moiety 'C16 H13 N3'
_chemical_formula_sum 'C16 H13 N3'
_chemical_formula_weight 247.29
_chemical_melting_point 408
_chemical_name_common 4,6-diphenyl-2-pyrimidinylamine
_chemical_name_systematic
;
4,6-diphenyl-2-pyrimidinylamine
;
_space_group_IT_number 2
_symmetry_cell_setting triclinic
_symmetry_space_group_name_Hall '-P 1'
_symmetry_space_group_name_H-M 'P -1'
_atom_sites_solution_hydrogens geom
_atom_sites_solution_primary direct
_atom_sites_solution_secondary difmap
_cell_angle_alpha 83.457(5)
_cell_angle_beta 77.039(7)
_cell_angle_gamma 82.326(7)
_cell_formula_units_Z 4
_cell_length_a 7.8263(9)
_cell_length_b 10.8009(9)
_cell_length_c 15.7878(12)
_cell_measurement_reflns_used 74
_cell_measurement_temperature 294.0(10)
_cell_measurement_theta_max 17.9
_cell_measurement_theta_min 5.4
_cell_volume 1284.0(2)
_computing_cell_refinement XSCANS
_computing_data_collection 'XSCANS (Siemens, 1996)'
_computing_data_reduction XSCANS
_computing_molecular_graphics 'ORTEPIII (Burnett & Johnson, 1996) and PLATON (Spek, 2003)'
_computing_publication_material 'NRCVAX96 (Gabe et al., 1989), SHELXL97 and PREP8 (Ferguson, 1998)'
_computing_structure_refinement 'SHELXL97 (Sheldrick, 1997)'
_computing_structure_solution 'SHELXS97 (Sheldrick, 1997)'
_diffrn_ambient_temperature 293.0(10)
_diffrn_measured_fraction_theta_full 1.00
_diffrn_measured_fraction_theta_max 1.00
_diffrn_measurement_device 'Siemens P4'
_diffrn_measurement_method \w/2\q
_diffrn_radiation_monochromator graphite
_diffrn_radiation_source 'X-ray tube'
_diffrn_radiation_type 'Mo K\a'
_diffrn_radiation_wavelength 0.71073
_diffrn_reflns_av_R_equivalents 0.019
_diffrn_reflns_av_sigmaI/netI 0.037
_diffrn_reflns_limit_h_max 1
_diffrn_reflns_limit_h_min -9
_diffrn_reflns_limit_k_max 12
_diffrn_reflns_limit_k_min -12
_diffrn_reflns_limit_l_max 18
_diffrn_reflns_limit_l_min -18
_diffrn_reflns_number 5607
_diffrn_reflns_theta_full 25.0
_diffrn_reflns_theta_max 25.0
_diffrn_reflns_theta_min 1.9
_diffrn_standards_decay_% 1
_diffrn_standards_interval_count 296
_diffrn_standards_number 4
_exptl_absorpt_coefficient_mu 0.078
_exptl_absorpt_correction_T_max 1.00
_exptl_absorpt_correction_T_min 1.00
_exptl_absorpt_correction_type none
_exptl_crystal_colour colourless
_exptl_crystal_density_diffrn 1.279
_exptl_crystal_density_meas ?
_exptl_crystal_description plate
_exptl_crystal_F_000 520
_exptl_crystal_size_max 0.50
_exptl_crystal_size_mid 0.30
_exptl_crystal_size_min 0.08
_exptl_crystal_size_rad 'not measured'
_refine_diff_density_max 0.18
_refine_diff_density_min -0.17
_refine_ls_extinction_method none
_refine_ls_goodness_of_fit_ref 1.01
_refine_ls_hydrogen_treatment mixed
_refine_ls_matrix_type full
_refine_ls_number_parameters 359
_refine_ls_number_reflns 4529
_refine_ls_number_restraints 0
_refine_ls_restrained_S_all 1.01
_refine_ls_R_factor_all 0.085
_refine_ls_R_factor_gt 0.047
_refine_ls_shift/su_max 0.001
_refine_ls_shift/su_mean 0.000
_refine_ls_structure_factor_coef Fsqd
_refine_ls_weighting_details 'w = 1/[\s^2^(Fo^2^)+(0.055P)^2^+0.13P] where P=(Fo^2^+2Fc^2^)/3'
_refine_ls_weighting_scheme calc
_refine_ls_wR_factor_gt 0.101
_refine_ls_wR_factor_ref 0.119
_reflns_number_gt 2987
_reflns_number_total 4529
_reflns_threshold_expression I>2\s(I)
_cod_data_source_file gd1292.cif
_cod_data_source_block I
_cod_depositor_comments
;
The following automatic conversions were performed:
'_symmetry_cell_setting' value 'Triclinic' changed to 'triclinic'
according to '/home/saulius/struct/CIF-dictionaries/cif_core.dic'
dictionary named 'cif_core.dic' version 2.4.1 from 2010-06-29.

Automatic conversion script
Id: cif_fix_enum 1527 2010-12-29 10:47:43Z saulius 

The following automatic conversions were performed:

'_symmetry_cell_setting' value 'Triclinic' changed to 'triclinic'
according to /home/saulius/struct/CIF-dictionaries/cif_core.dic
dictionary named 'cif_core.dic' version 2.4.1 from 2010-06-29.

Automatic conversion script
Id: cif_fix_values 1715 2011-07-08 13:25:40Z adriana 

The following automatic conversions were performed:

'_exptl_crystal_density_meas' value 'not measured' was changed to '?'
- the value is perceived as not measured.

Automatic conversion script
Id: cif_fix_values 3008 2015-01-20 13:52:24Z robertas 
;
_cod_database_code 2013992
_cod_database_fobs_code 2013992

loop_
_symmetry_equiv_pos_as_xyz
'x, y, z'
'-x, -y, -z'

loop_
_atom_site_label
_atom_site_fract_x
_atom_site_fract_y
_atom_site_fract_z
_atom_site_U_iso_or_equiv
_atom_site_adp_type
_atom_site_calc_flag
_atom_site_refinement_flags
_atom_site_occupancy
_atom_site_disorder_assembly
_atom_site_disorder_group
_atom_site_type_symbol
N1A 0.2906(2) 0.98395(14) 0.45438(9) 0.0400(4) Uani d . 1 . . N
N2A 0.1831(2) 0.79337(13) 0.52793(10) 0.0414(4) Uani d . 1 . . N
N4A 0.3263(3) 0.80359(18) 0.38421(12) 0.0534(5) Uani d . 1 . . N
C1A 0.2662(2) 0.86235(17) 0.45848(12) 0.0398(5) Uani d . 1 . . C
C2A 0.1229(2) 0.85133(16) 0.60125(11) 0.0379(4) Uani d . 1 . . C
C3A 0.1455(3) 0.97573(17) 0.60400(12) 0.0431(5) Uani d . 1 . . C
C4A 0.2277(2) 1.04082(16) 0.52846(12) 0.0380(4) Uani d . 1 . . C
C11A 0.0241(2) 0.77766(16) 0.67766(12) 0.0409(5) Uani d . 1 . . C
C12A -0.0673(3) 0.68216(17) 0.66437(13) 0.0457(5) Uani d . 1 . . C
C13A -0.1672(3) 0.61669(19) 0.73382(14) 0.0562(6) Uani d . 1 . . C
C14A -0.1751(3) 0.6447(2) 0.81763(15) 0.0627(6) Uani d . 1 . . C
C15A -0.0830(3) 0.7372(2) 0.83208(14) 0.0619(6) Uani d . 1 . . C
C16A 0.0159(3) 0.80401(19) 0.76258(13) 0.0534(5) Uani d . 1 . . C
C21A 0.2457(2) 1.17614(16) 0.52505(11) 0.0377(4) Uani d . 1 . . C
C22A 0.1199(3) 1.25391(17) 0.57738(12) 0.0468(5) Uani d . 1 . . C
C23A 0.1299(3) 1.38105(19) 0.57199(14) 0.0562(6) Uani d . 1 . . C
C24A 0.2672(3) 1.4328(2) 0.51521(15) 0.0595(6) Uani d . 1 . . C
C25A 0.3950(3) 1.3568(2) 0.46384(14) 0.0569(6) Uani d . 1 . . C
C26A 0.3841(3) 1.22946(18) 0.46815(12) 0.0464(5) Uani d . 1 . . C
N4B 0.4727(3) 1.10820(19) 0.27553(13) 0.0658(6) Uani d . 1 . . N
N1B 0.5567(2) 0.91786(14) 0.21871(10) 0.0446(4) Uani d . 1 . . N
N2B 0.6145(2) 1.11152(14) 0.13196(10) 0.0487(4) Uani d . 1 . . N
C1B 0.5502(3) 1.04366(18) 0.20622(12) 0.0458(5) Uani d . 1 . . C
C2B 0.6895(3) 1.04656(17) 0.06315(12) 0.0426(5) Uani d . 1 . . C
C3B 0.6976(3) 0.91746(17) 0.06856(12) 0.0464(5) Uani d . 1 . . C
C4B 0.6286(2) 0.85520(17) 0.14819(12) 0.0422(5) Uani d . 1 . . C
C11B 0.7655(3) 1.12079(17) -0.01874(12) 0.0443(5) Uani d . 1 . . C
C12B 0.8234(3) 1.23583(19) -0.01535(14) 0.0543(6) Uani d . 1 . . C
C13B 0.8942(3) 1.3053(2) -0.09111(16) 0.0643(6) Uani d . 1 . . C
C14B 0.9032(3) 1.2623(2) -0.17068(16) 0.0689(7) Uani d . 1 . . C
C15B 0.8456(3) 1.1497(2) -0.17527(14) 0.0641(6) Uani d . 1 . . C
C16B 0.7778(3) 1.0784(2) -0.09973(13) 0.0533(5) Uani d . 1 . . C
C21B 0.6333(3) 0.71662(17) 0.15886(12) 0.0444(5) Uani d . 1 . . C
C22B 0.6101(3) 0.65153(19) 0.09227(14) 0.0573(6) Uani d . 1 . . C
C23B 0.6179(3) 0.5226(2) 0.10172(17) 0.0677(7) Uani d . 1 . . C
C24B 0.6505(3) 0.4568(2) 0.17753(17) 0.0679(7) Uani d . 1 . . C
C25B 0.6736(3) 0.5198(2) 0.24393(15) 0.0617(6) Uani d . 1 . . C
C26B 0.6631(3) 0.64968(18) 0.23587(13) 0.0517(5) Uani d . 1 . . C
H1A 0.397(3) 0.8411(18) 0.3389(13) 0.052(6) Uiso d . 1 . . H
H2A 0.326(3) 0.721(2) 0.3912(15) 0.076(8) Uiso d . 1 . . H
H1B 0.448(3) 1.190(2) 0.2646(14) 0.067(7) Uiso d . 1 . . H
H2B 0.418(3) 1.0687(18) 0.3265(14) 0.054(6) Uiso d . 1 . . H
H3A 0.1063 1.0147 0.6555 0.052 Uiso calc R 1 . . H
H12A -0.0610 0.6622 0.6079 0.055 Uiso calc R 1 . . H
H13A -0.2290 0.5538 0.7241 0.067 Uiso calc R 1 . . H
H14A -0.2429 0.6009 0.8646 0.075 Uiso calc R 1 . . H
H15A -0.0873 0.7550 0.8888 0.074 Uiso calc R 1 . . H
H16A 0.0772 0.8669 0.7728 0.064 Uiso calc R 1 . . H
H22A 0.0273 1.2196 0.6167 0.056 Uiso calc R 1 . . H
H23A 0.0436 1.4319 0.6069 0.067 Uiso calc R 1 . . H
H24A 0.2739 1.5186 0.5114 0.071 Uiso calc R 1 . . H
H25A 0.4891 1.3915 0.4260 0.068 Uiso calc R 1 . . H
H26A 0.4702 1.1792 0.4326 0.056 Uiso calc R 1 . . H
H3B 0.7481 0.8734 0.0201 0.056 Uiso calc R 1 . . H
H12B 0.8145 1.2664 0.0384 0.065 Uiso calc R 1 . . H
H13B 0.9356 1.3812 -0.0882 0.077 Uiso calc R 1 . . H
H14B 0.9487 1.3100 -0.2216 0.083 Uiso calc R 1 . . H
H15B 0.8520 1.1209 -0.2294 0.077 Uiso calc R 1 . . H
H16B 0.7403 1.0014 -0.1033 0.064 Uiso calc R 1 . . H
H22B 0.5890 0.6953 0.0407 0.069 Uiso calc R 1 . . H
H23B 0.6011 0.4799 0.0568 0.081 Uiso calc R 1 . . H
H24B 0.6568 0.3698 0.1836 0.081 Uiso calc R 1 . . H
H25B 0.6965 0.4752 0.2949 0.074 Uiso calc R 1 . . H
H26B 0.6759 0.6919 0.2818 0.062 Uiso calc R 1 . . H

loop_
_atom_site_aniso_label
_atom_site_aniso_U_11
_atom_site_aniso_U_22
_atom_site_aniso_U_33
_atom_site_aniso_U_12
_atom_site_aniso_U_13
_atom_site_aniso_U_23
N1A 0.0424(9) 0.0397(9) 0.0362(9) -0.0074(7) -0.0027(7) -0.0043(7)
N2A 0.0437(9) 0.0400(9) 0.0388(9) -0.0081(7) -0.0023(8) -0.0052(7)
N4A 0.0684(13) 0.0465(11) 0.0400(11) -0.0141(10) 0.0076(9) -0.0107(9)
C1A 0.0409(11) 0.0408(11) 0.0364(10) -0.0054(9) -0.0042(9) -0.0057(9)
C2A 0.0378(11) 0.0381(10) 0.0368(10) -0.0038(8) -0.0057(9) -0.0046(8)
C3A 0.0526(12) 0.0400(11) 0.0341(10) -0.0068(9) -0.0016(9) -0.0058(8)
C4A 0.0380(11) 0.0379(10) 0.0382(10) -0.0045(8) -0.0076(9) -0.0042(8)
C11A 0.0430(11) 0.0360(10) 0.0397(11) -0.0026(9) -0.0034(9) 0.0002(8)
C12A 0.0505(12) 0.0379(11) 0.0462(11) -0.0046(9) -0.0062(10) -0.0021(9)
C13A 0.0618(14) 0.0419(11) 0.0608(14) -0.0119(10) -0.0033(11) 0.0009(10)
C14A 0.0702(16) 0.0513(13) 0.0532(14) -0.0074(12) 0.0075(12) 0.0109(11)
C15A 0.0799(17) 0.0623(14) 0.0371(12) -0.0054(13) -0.0026(11) -0.0003(10)
C16A 0.0687(15) 0.0500(12) 0.0408(12) -0.0103(11) -0.0090(11) -0.0028(9)
C21A 0.0432(11) 0.0381(10) 0.0335(10) -0.0091(9) -0.0102(9) -0.0011(8)
C22A 0.0551(13) 0.0404(11) 0.0428(11) -0.0079(10) -0.0047(10) -0.0038(9)
C23A 0.0710(15) 0.0426(12) 0.0547(13) -0.0037(11) -0.0115(12) -0.0094(10)
C24A 0.0851(18) 0.0393(12) 0.0617(14) -0.0187(12) -0.0265(13) -0.0001(11)
C25A 0.0640(15) 0.0577(14) 0.0533(13) -0.0290(12) -0.0132(11) 0.0041(11)
C26A 0.0482(12) 0.0492(12) 0.0439(11) -0.0135(10) -0.0095(10) -0.0033(9)
N1B 0.0515(10) 0.0420(9) 0.0372(9) -0.0037(8) -0.0034(8) -0.0043(7)
N2B 0.0606(11) 0.0427(9) 0.0376(9) -0.0063(8) 0.0011(8) -0.0038(8)
N4B 0.1016(17) 0.0440(12) 0.0395(11) -0.0028(11) 0.0087(11) -0.0059(9)
C1B 0.0541(13) 0.0433(11) 0.0361(11) -0.0027(10) -0.0017(10) -0.0065(9)
C2B 0.0419(11) 0.0448(11) 0.0385(11) -0.0033(9) -0.0046(9) -0.0022(9)
C3B 0.0543(13) 0.0429(11) 0.0362(11) 0.0000(10) 0.0007(9) -0.0063(9)
C4B 0.0408(11) 0.0445(11) 0.0396(11) -0.0029(9) -0.0061(9) -0.0040(9)
C11B 0.0437(12) 0.0442(11) 0.0393(11) -0.0006(9) -0.0007(9) -0.0005(9)
C12B 0.0607(14) 0.0488(12) 0.0497(13) -0.0059(11) -0.0057(11) -0.0005(10)
C13B 0.0643(15) 0.0529(13) 0.0692(16) -0.0151(12) -0.0027(13) 0.0082(12)
C14B 0.0619(16) 0.0781(17) 0.0542(15) -0.0091(13) 0.0020(12) 0.0199(13)
C15B 0.0683(16) 0.0774(16) 0.0403(12) -0.0095(13) -0.0007(11) 0.0014(11)
C16B 0.0566(13) 0.0573(13) 0.0427(12) -0.0087(11) -0.0035(10) -0.0019(10)
C21B 0.0434(12) 0.0394(11) 0.0456(12) -0.0026(9) -0.0008(9) -0.0035(9)
C22B 0.0690(15) 0.0501(13) 0.0531(13) -0.0037(11) -0.0132(12) -0.0085(10)
C23B 0.0787(17) 0.0479(13) 0.0796(17) -0.0068(12) -0.0177(14) -0.0172(12)
C24B 0.0706(17) 0.0415(12) 0.0856(18) -0.0064(12) -0.0057(14) -0.0020(13)
C25B 0.0654(15) 0.0502(13) 0.0601(14) -0.0036(11) -0.0021(12) 0.0094(11)
C26B 0.0546(13) 0.0482(12) 0.0464(12) -0.0045(10) -0.0005(10) -0.0017(10)

loop_
_atom_type_symbol
_atom_type_description
_atom_type_scat_dispersion_real
_atom_type_scat_dispersion_imag
_atom_type_scat_source
C C 0.0033 0.0016 'International Tables Vol C Tables 4.2.6.8 and 6.1.1.4'
H H 0.0000 0.0000 'International Tables Vol C Tables 4.2.6.8 and 6.1.1.4'
N N 0.0061 0.0033 'International Tables Vol C Tables 4.2.6.8 and 6.1.1.4'

loop_
_geom_angle_atom_site_label_1
_geom_angle_atom_site_label_2
_geom_angle_atom_site_label_3
_geom_angle
_geom_angle_publ_flag
C1A N1A C4A 116.02(15) ?
C1A N2A C2A 116.30(15) ?
N1A C1A N2A 126.76(17) yes
N1A C1A N4A 117.05(17) yes
N2A C1A N4A 116.15(17) yes
N2A C2A C3A 121.13(17) ?
N2A C2A C11A 116.88(16) ?
C3A C2A C11A 121.94(17) ?
C2A C3A C4A 118.63(17) ?
N1A C4A C3A 121.11(16) ?
N1A C4A C21A 117.32(16) ?
C3A C4A C21A 121.56(17) ?
C12A C11A C2A 119.64(17) ?
C16A C11A C2A 121.73(18) ?
C12A C11A C16A 118.59(18) ?
C11A C12A C13A 120.85(19) ?
C12A C13A C14A 119.8(2) ?
C13A C14A C15A 120.1(2) ?
C14A C15A C16A 120.3(2) ?
C15A C16A C11A 120.3(2) ?
C22A C21A C4A 120.32(17) ?
C26A C21A C4A 121.40(17) ?
C22A C21A C26A 118.25(17) ?
C21A C22A C23A 121.08(19) ?
C22A C23A C24A 120.1(2) ?
C23A C24A C25A 119.64(19) ?
C24A C25A C26A 120.4(2) ?
C25A C26A C21A 120.4(2) ?
C2A C3A H3A 120.7 ?
C4A C3A H3A 120.7 ?
C13A C12A H12A 119.6 ?
C11A C12A H12A 119.6 ?
C14A C13A H13A 120.1 ?
C12A C13A H13A 120.1 ?
C15A C14A H14A 119.9 ?
C13A C14A H14A 119.9 ?
C14A C15A H15A 119.9 ?
C16A C15A H15A 119.9 ?
C15A C16A H16A 119.8 ?
C11A C16A H16A 119.8 ?
C23A C22A H22A 119.5 ?
C21A C22A H22A 119.5 ?
C24A C23A H23A 119.9 ?
C22A C23A H23A 119.9 ?
C23A C24A H24A 120.2 ?
C25A C24A H24A 120.2 ?
C24A C25A H25A 119.8 ?
C26A C25A H25A 119.8 ?
C25A C26A H26A 119.8 ?
C21A C26A H26A 119.8 ?
C1A N4A H1A 119.5(13) ?
C1A N4A H2A 114.8(15) ?
H1A N4A H2A 122(2) ?
C1B N1B C4B 115.96(16) ?
C1B N2B C2B 116.09(16) ?
N1B C1B N2B 126.72(17) yes
N1B C1B N4B 116.73(18) yes
N2B C1B N4B 116.55(18) yes
N2B C2B C3B 121.59(17) ?
N2B C2B C11B 116.43(17) ?
C3B C2B C11B 121.98(18) ?
C2B C3B C4B 118.26(18) ?
N1B C4B C3B 121.32(17) ?
N1B C4B C21B 117.49(16) ?
C3B C4B C21B 121.19(17) ?
C12B C11B C2B 120.26(18) ?
C16B C11B C2B 121.24(18) ?
C16B C11B C12B 118.49(18) ?
C11B C12B C13B 120.6(2) ?
C12B C13B C14B 119.9(2) ?
C13B C14B C15B 120.2(2) ?
C14B C15B C16B 120.2(2) ?
C15B C16B C11B 120.5(2) ?
C22B C21B C4B 120.76(18) ?
C26B C21B C4B 120.34(18) ?
C22B C21B C26B 118.89(18) ?
C21B C22B C23B 120.6(2) ?
C22B C23B C24B 120.1(2) ?
C23B C24B C25B 119.9(2) ?
C24B C25B C26B 120.6(2) ?
C25B C26B C21B 119.8(2) ?
C2B C3B H3B 120.9 ?
C4B C3B H3B 120.9 ?
C13B C12B H12B 119.7 ?
C11B C12B H12B 119.7 ?
C14B C13B H13B 120.0 ?
C12B C13B H13B 120.0 ?
C15B C14B H14B 119.9 ?
C13B C14B H14B 119.9 ?
C14B C15B H15B 119.9 ?
C16B C15B H15B 119.9 ?
C15B C16B H16B 119.7 ?
C11B C16B H16B 119.7 ?
C23B C22B H22B 119.7 ?
C21B C22B H22B 119.7 ?
C24B C23B H23B 119.9 ?
C22B C23B H23B 119.9 ?
C23B C24B H24B 120.1 ?
C25B C24B H24B 120.1 ?
C24B C25B H25B 119.7 ?
C26B C25B H25B 119.7 ?
C25B C26B H26B 120.1 ?
C21B C26B H26B 120.1 ?
C1B N4B H1B 116.3(14) ?
C1B N4B H2B 121.1(12) ?
H1B N4B H2B 119.8(19) ?

loop_
_geom_bond_atom_site_label_1
_geom_bond_atom_site_label_2
_geom_bond_site_symmetry_2
_geom_bond_distance
_geom_bond_publ_flag
N1A C1A . 1.345(2) yes
N1A C4A . 1.346(2) yes
N2A C1A . 1.343(2) yes
N2A C2A . 1.340(2) yes
N4A C1A . 1.357(2) yes
C2A C3A . 1.385(2) yes
C2A C11A . 1.488(2) yes
C3A C4A . 1.384(2) yes
C4A C21A . 1.481(2) yes
C11A C16A . 1.388(3) ?
C11A C12A . 1.390(3) ?
C12A C13A . 1.378(3) ?
C13A C14A . 1.377(3) ?
C14A C15A . 1.374(3) ?
C15A C16A . 1.382(3) ?
C21A C26A . 1.387(3) ?
C21A C22A . 1.389(2) ?
C22A C23A . 1.378(3) ?
C23A C24A . 1.373(3) ?
C24A C25A . 1.378(3) ?
C25A C26A . 1.383(3) ?
N4A H1A . 0.89(2) ?
N4A H2A . 0.89(2) ?
C3A H3A . 0.9300 ?
C12A H12A . 0.9300 ?
C13A H13A . 0.9300 ?
C14A H14A . 0.9300 ?
C15A H15A . 0.9300 ?
C16A H16A . 0.9300 ?
C22A H22A . 0.9300 ?
C23A H23A . 0.9300 ?
C24A H24A . 0.9300 ?
C25A H25A . 0.9300 ?
C26A H26A . 0.9300 ?
N1B C1B . 1.346(2) yes
N1B C4B . 1.343(2) yes
N2B C1B . 1.343(2) yes
N2B C2B . 1.340(2) yes
N4B C1B . 1.347(2) yes
C2B C3B . 1.381(3) yes
C2B C11B . 1.488(3) yes
C3B C4B . 1.387(3) yes
C4B C21B . 1.484(3) yes
C11B C16B . 1.386(3) ?
C11B C12B . 1.389(3) ?
C12B C13B . 1.382(3) ?
C13B C14B . 1.372(3) ?
C14B C15B . 1.368(3) ?
C15B C16B . 1.383(3) ?
C21B C22B . 1.386(3) ?
C21B C26B . 1.392(3) ?
C22B C23B . 1.378(3) ?
C23B C24B . 1.377(3) ?
C24B C25B . 1.369(3) ?
C25B C26B . 1.387(3) ?
N4B H1B . 0.89(2) ?
N4B H2B . 0.91(2) ?
C3B H3B . 0.9300 ?
C12B H12B . 0.9300 ?
C13B H13B . 0.9300 ?
C14B H14B . 0.9300 ?
C15B H15B . 0.9300 ?
C16B H16B . 0.9300 ?
C22B H22B . 0.9300 ?
C23B H23B . 0.9300 ?
C24B H24B . 0.9300 ?
C25B H25B . 0.9300 ?
C26B H26B . 0.9300 ?

loop_
_geom_hbond_atom_site_label_D
_geom_hbond_atom_site_label_H
_geom_hbond_atom_site_label_A
_geom_hbond_site_symmetry_A
_geom_hbond_distance_DH
_geom_hbond_distance_HA
_geom_hbond_distance_DA
_geom_hbond_angle_DHA
_geom_hbond_publ_flag
N4A H1A N1B 1_555 0.89(2) 2.17(2) 3.058(2) 172.7(18) yes
N4B H2B N1A 1_555 0.91(2) 2.20(2) 3.106(3) 175.8(17) yes
C12A H12A Cg1 2_576 0.93 2.77 3.538(2) 141 yes
C26A H26A Cg2 2_676 0.93 2.78 3.393(2) 124 yes

loop_
_geom_torsion_atom_site_label_1
_geom_torsion_atom_site_label_2
_geom_torsion_atom_site_label_3
_geom_torsion_atom_site_label_4
_geom_torsion
_geom_torsion_publ_flag
N1A C4A C21A C26A -29.8(3) yes
C3A C4A C21A C26A 151.83(19) yes
C3A C2A C11A C12A 149.4(2) yes
C2A N2A C1A N1A -2.0(3) ?
C2A N2A C1A N4A -179.66(17) ?
C4A N1A C1A N2A 1.4(3) ?
C4A N1A C1A N4A 179.04(17) ?
C1A N2A C2A C3A 0.3(3) ?
C1A N2A C2A C11A 177.57(17) ?
N2A C2A C3A C4A 1.8(3) ?
C11A C2A C3A C4A -175.34(17) ?
C1A N1A C4A C3A 0.9(3) ?
C1A N1A C4A C21A -177.45(16) ?
C2A C3A C4A N1A -2.5(3) ?
C2A C3A C4A C21A 175.85(17) ?
N2A C2A C11A C16A 154.15(18) ?
C3A C2A C11A C16A -28.6(3) ?
N2A C2A C11A C12A -27.9(3) ?
C16A C11A C12A C13A 1.4(3) ?
C2A C11A C12A C13A -176.68(18) ?
C11A C12A C13A C14A -0.9(3) ?
C12A C13A C14A C15A -0.3(3) ?
C13A C14A C15A C16A 1.0(3) ?
C14A C15A C16A C11A -0.5(3) ?
C12A C11A C16A C15A -0.7(3) ?
C2A C11A C16A C15A 177.30(19) ?
N1A C4A C21A C22A 148.11(18) ?
C3A C4A C21A C22A -30.3(3) ?
C26A C21A C22A C23A 1.2(3) ?
C4A C21A C22A C23A -176.82(19) ?
C21A C22A C23A C24A -1.0(3) ?
C22A C23A C24A C25A -0.2(3) ?
C23A C24A C25A C26A 1.1(3) ?
C24A C25A C26A C21A -0.9(3) ?
C22A C21A C26A C25A -0.3(3) ?
C4A C21A C26A C25A 177.71(18) ?
N1B C4B C21B C26B -36.5(3) yes
C3B C4B C21B C26B 142.9(2) yes
C3B C2B C11B C12B -152.6(2) yes
C2B N2B C1B N1B 1.4(3) ?
C2B N2B C1B N4B -179.29(19) ?
C4B N1B C1B N2B -3.0(3) ?
C4B N1B C1B N4B 177.69(19) ?
C1B N2B C2B C3B 0.8(3) ?
C1B N2B C2B C11B -178.38(18) ?
N2B C2B C3B C4B -1.2(3) ?
C11B C2B C3B C4B 177.94(18) ?
C1B N1B C4B C3B 2.4(3) ?
C1B N1B C4B C21B -178.26(17) ?
C2B C3B C4B N1B -0.5(3) ?
C2B C3B C4B C21B -179.81(18) ?
N2B C2B C11B C16B -152.50(19) ?
C3B C2B C11B C16B 28.3(3) ?
N2B C2B C11B C12B 26.5(3) ?
C16B C11B C12B C13B -1.0(3) ?
C2B C11B C12B C13B 180.0(2) ?
C11B C12B C13B C14B 1.8(3) ?
C12B C13B C14B C15B -1.3(4) ?
C13B C14B C15B C16B 0.0(4) ?
C14B C15B C16B C11B 0.8(3) ?
C12B C11B C16B C15B -0.3(3) ?
C2B C11B C16B C15B 178.7(2) ?
N1B C4B C21B C22B 144.24(19) ?
C3B C4B C21B C22B -36.4(3) ?
C26B C21B C22B C23B -0.6(3) ?
C4B C21B C22B C23B 178.7(2) ?
C21B C22B C23B C24B -0.6(4) ?
C22B C23B C24B C25B 0.6(4) ?
C23B C24B C25B C26B 0.5(4) ?
C24B C25B C26B C21B -1.6(3) ?
C22B C21B C26B C25B 1.7(3) ?
C4B C21B C26B C25B -177.7(2) ?

loop_
_cod_related_entry_id
_cod_related_entry_database
_cod_related_entry_code
1 ChemSpider 537970
